data_4516222
loop_
_publ_author_name
'Gair, Joseph J.'
'Haines, Brandon E.'
'Filatov, Alexander S.'
'Musaev, Djamaladdin G.'
'Lewis, Jared C.'

_publ_section_title
;
 Di-Palladium Complexes are Active Catalysts for Mono-N-Protected Amino
 Acid-Accelerated Enantioselective C--H Functionalization
;
_journal_name_full 'ACS Catalysis'
_journal_page_first 11386
_journal_paper_doi 10.1021/acscatal.9b03887
_journal_year 2019
_chemical_formula_moiety 'C22 H30 Fe N2 O5 Pd, 0.5 (C6 H6)'
_chemical_formula_sum 'C25 H33 Fe N2 O5 Pd'
_chemical_formula_weight 603.78
_space_group_crystal_system triclinic
_space_group_IT_number 2
_space_group_name_Hall '-P 1'
_space_group_name_H-M_alt 'P -1'
_atom_sites_solution_hydrogens geom
_atom_sites_solution_primary dual
_atom_sites_solution_secondary difmap
_audit_creation_date 2018-03-16
_audit_creation_method
;
Olex2 1.2
(compiled 2017.08.10 svn.r3458 for OlexSys, GUI svn.r5381)
;
_cell_angle_alpha 98.151(2)
_cell_angle_beta 97.964(3)
_cell_angle_gamma 108.691(3)
_cell_formula_units_Z 2
_cell_length_a 9.3190(11)
_cell_length_b 10.4167(12)
_cell_length_c 13.8973(16)
_cell_measurement_reflns_used 5204
_cell_measurement_temperature 100(2)
_cell_measurement_theta_max 23.12
_cell_measurement_theta_min 2.34
_cell_volume 1240.4(3)
_computing_cell_refinement 'SAINT V.8.35A (Bruker AXS Inc., 2013)'
_computing_data_collection 'APEX3 v.2015.9-0 (Bruker AXS Inc., 2015)'
_computing_data_reduction 'SAINT V.8.35A (Bruker AXS Inc., 2013)'
_computing_molecular_graphics
;
OLEX2: a complete structure solution, refinement and analysis program 
Dolomanov et al., 2009

Mercury: visualization and analysis of crystal structures
Macrae, et al., 2006

O. V. Dolomanov, L. J. Bourhis, R. J. Gildea, J. A. K. Howard and H. Puschmann.
J. Appl. Cryst. (2009). 42, 339-341;

C. F. Macrae, P. R. Edgington, P. McCabe, E. Pidcock, G. P. Shields, R. Taylor,
M. Towler and J. van de Streek, J. Appl. Cryst. (2006). 39, 453-457.
;
_computing_publication_material
;
 APEX3 v.2015.5-2 (Bruker AXS Inc., 2015)
 OLEX2 (Dolomanov et al., 2009)
;
_computing_structure_refinement 'XL-2018/3 (Sheldrick, 2015b)'
_computing_structure_solution 'XT 2018/2 (Sheldrick, 2015a)'
_diffrn_ambient_temperature 100(2)
_diffrn_detector 'Bruker PHOTON 100'
_diffrn_detector_area_resol_mean 10.4167
_diffrn_detector_type CMOS
_diffrn_measured_fraction_theta_full 0.991
_diffrn_measured_fraction_theta_max 0.991
_diffrn_measurement_device_type 'Bruker D8 Venture'
_diffrn_measurement_method 'omega and phi scans'
_diffrn_radiation_monochromator mirrors
_diffrn_radiation_probe x-ray
_diffrn_radiation_type MoK\a
_diffrn_radiation_wavelength 0.71073
_diffrn_reflns_av_R_equivalents 0.0682
_diffrn_reflns_av_unetI/netI 0.0826
_diffrn_reflns_Laue_measured_fraction_full 0.991
_diffrn_reflns_Laue_measured_fraction_max 0.991
_diffrn_reflns_limit_h_max 11
_diffrn_reflns_limit_h_min -11
_diffrn_reflns_limit_k_max 12
_diffrn_reflns_limit_k_min -12
_diffrn_reflns_limit_l_max 16
_diffrn_reflns_limit_l_min -16
_diffrn_reflns_number 19006
_diffrn_reflns_point_group_measured_fraction_full 0.991
_diffrn_reflns_point_group_measured_fraction_max 0.991
_diffrn_reflns_theta_full 25.124
_diffrn_reflns_theta_max 25.124
_diffrn_reflns_theta_min 2.353
_diffrn_source 'micro-focus X-ray tube'
_diffrn_source_type 'INCOATEC ImuS'
_diffrn_standards_number 0
_exptl_absorpt_coefficient_mu 1.348
_exptl_absorpt_correction_T_max 0.7452
_exptl_absorpt_correction_T_min 0.6617
_exptl_absorpt_correction_type multi-scan
_exptl_absorpt_process_details
;
SADABS-2016/2 (Bruker,2016/2) was used for absorption correction. 
wR2(int) was 0.0652 before and 0.0532 after correction. 
The Ratio of minimum to maximum transmission is 0.8879. 
;
_exptl_crystal_colour yellow
_exptl_crystal_colour_primary yellow
_exptl_crystal_density_diffrn 1.617
_exptl_crystal_description block
_exptl_crystal_F_000 618
_exptl_crystal_size_max 0.14
_exptl_crystal_size_mid 0.04
_exptl_crystal_size_min 0.04
_refine_diff_density_max 0.549
_refine_diff_density_min -0.537
_refine_diff_density_rms 0.118
_refine_ls_extinction_method none
_refine_ls_goodness_of_fit_ref 0.982
_refine_ls_hydrogen_treatment constr
_refine_ls_matrix_type full
_refine_ls_number_parameters 312
_refine_ls_number_reflns 4398
_refine_ls_number_restraints 0
_refine_ls_restrained_S_all 0.982
_refine_ls_R_factor_all 0.0803
_refine_ls_R_factor_gt 0.0429
_refine_ls_shift/su_max 0.001
_refine_ls_shift/su_mean 0.000
_refine_ls_structure_factor_coef Fsqd
_refine_ls_weighting_details 'w=1/[\s^2^(Fo^2^)+(0.0560P)^2^] where P=(Fo^2^+2Fc^2^)/3'
_refine_ls_weighting_scheme calc
_refine_ls_wR_factor_gt 0.0882
_refine_ls_wR_factor_ref 0.1005
_reflns_Friedel_coverage 0.000
_reflns_number_gt 3147
_reflns_number_total 4398
_reflns_threshold_expression 'I > 2\s(I)'
_cod_data_source_file cs9b03887_si_002.cif
_cod_data_source_block 09_NAcGly_Pd_acac
_cod_database_code 4516222
_shelx_shelxl_version_number 2018/3
_shelx_space_group_comment
;
The symmetry employed for this shelxl refinement is uniquely defined
by the following loop, which should always be used as a source of
symmetry information in preference to the above space-group names.
They are only intended as comments.
;
_shelx_estimated_absorpt_t_max 0.948
_shelx_estimated_absorpt_t_min 0.834
_olex2_refinement_description
;
1. Fixed Uiso
 At 1.2 times of:
  All C(H) groups, All C(H,H) groups, All N(H) groups
 At 1.5 times of:
  All C(H,H,H) groups
2.a Secondary CH2 refined with riding coordinates:
 C8(H8A,H8B), C12(H12A,H12B)
2.b Aromatic/amide H refined with riding coordinates:
 N2(H2), C3(H3), C14(H14), C15(H15), C16(H16), C17(H17), C18(H18), C19(H19),
 C20(H20), C21(H21), C22(H22), C23(H23), C24(H24), C25(H25)
2.c Idealised Me refined as rotating group:
 C1(H1A,H1B,H1C), C5(H5A,H5B,H5C), C6(H6A,H6B,H6C), C10(H10A,H10B,H10C),
 C11(H11A,H11B,H11C)
;
_olex2_submission_special_instructions 'No special instructions were received'

loop_
_space_group_symop_operation_xyz
'x, y, z'
'-x, -y, -z'

loop_
_atom_site_label
_atom_site_type_symbol
_atom_site_fract_x
_atom_site_fract_y
_atom_site_fract_z
_atom_site_U_iso_or_equiv
_atom_site_adp_type
_atom_site_occupancy
_atom_site_site_symmetry_order
_atom_site_calc_flag
_atom_site_refinement_flags_posn
Pd1 Pd 0.48748(4) 0.39787(4) 0.32767(3) 0.01647(14) Uani 1 1 d .
Fe1 Fe 0.77124(8) 0.70441(7) 0.10646(5) 0.0206(2) Uani 1 1 d .
O1 O 0.2747(4) 0.2590(3) 0.2805(2) 0.0217(8) Uani 1 1 d .
O2 O 0.4164(4) 0.5574(3) 0.3308(2) 0.0213(8) Uani 1 1 d .
O3 O 0.5637(4) 0.2385(3) 0.3110(2) 0.0169(7) Uani 1 1 d .
O4 O 0.5240(3) 0.2019(3) 0.4609(2) 0.0157(7) Uani 1 1 d .
O5 O 0.8923(4) 0.1724(3) 0.4740(2) 0.0265(8) Uani 1 1 d .
N1 N 0.7115(4) 0.5355(4) 0.3818(3) 0.0163(9) Uani 1 1 d .
N2 N 0.6621(4) 0.0009(4) 0.4451(3) 0.0168(9) Uani 1 1 d .
H2 H 0.603242 -0.072687 0.463086 0.020 Uiso 1 1 calc R
C1 C 0.0041(6) 0.1727(5) 0.2398(4) 0.0284(13) Uani 1 1 d .
H1A H 0.021991 0.089183 0.210622 0.043 Uiso 1 1 calc GR
H1B H -0.067741 0.193717 0.191333 0.043 Uiso 1 1 calc GR
H1C H -0.040191 0.157426 0.298934 0.043 Uiso 1 1 calc GR
C2 C 0.1524(6) 0.2900(5) 0.2676(3) 0.0203(12) Uani 1 1 d .
C3 C 0.1495(6) 0.4247(5) 0.2761(3) 0.0211(12) Uani 1 1 d .
H3 H 0.050880 0.433556 0.261222 0.025 Uiso 1 1 calc R
C4 C 0.2756(6) 0.5461(5) 0.3041(3) 0.0173(11) Uani 1 1 d .
C5 C 0.2552(6) 0.6833(5) 0.3071(4) 0.0243(12) Uani 1 1 d .
H5A H 0.307400 0.743273 0.371859 0.036 Uiso 1 1 calc GR
H5B H 0.144850 0.670168 0.296756 0.036 Uiso 1 1 calc GR
H5C H 0.300031 0.726336 0.254826 0.036 Uiso 1 1 calc GR
C6 C 0.8510(5) 0.0193(5) 0.5878(3) 0.0233(12) Uani 1 1 d .
H6A H 0.929348 -0.022010 0.576062 0.035 Uiso 1 1 calc GR
H6B H 0.760517 -0.050641 0.600820 0.035 Uiso 1 1 calc GR
H6C H 0.893727 0.096038 0.645227 0.035 Uiso 1 1 calc GR
C7 C 0.8042(6) 0.0722(5) 0.4984(3) 0.0188(11) Uani 1 1 d .
C8 C 0.6055(5) 0.0449(5) 0.3583(3) 0.0174(11) Uani 1 1 d .
H8A H 0.514830 -0.032215 0.317920 0.021 Uiso 1 1 calc R
H8B H 0.686695 0.065326 0.317903 0.021 Uiso 1 1 calc R
C9 C 0.5597(5) 0.1713(5) 0.3811(3) 0.0149(11) Uani 1 1 d .
C10 C 0.7119(6) 0.6617(5) 0.4468(3) 0.0201(11) Uani 1 1 d .
H10A H 0.653447 0.707603 0.409010 0.030 Uiso 1 1 calc GR
H10B H 0.818569 0.724833 0.471406 0.030 Uiso 1 1 calc GR
H10C H 0.663986 0.636004 0.503034 0.030 Uiso 1 1 calc GR
C11 C 0.8074(5) 0.4758(5) 0.4414(4) 0.0257(12) Uani 1 1 d .
H11A H 0.754914 0.439437 0.493295 0.039 Uiso 1 1 calc GR
H11B H 0.907369 0.547500 0.471893 0.039 Uiso 1 1 calc GR
H11C H 0.823817 0.400636 0.398497 0.039 Uiso 1 1 calc GR
C12 C 0.7883(5) 0.5748(5) 0.2975(3) 0.0188(11) Uani 1 1 d .
H12A H 0.894636 0.640440 0.324597 0.023 Uiso 1 1 calc R
H12B H 0.796229 0.491064 0.258346 0.023 Uiso 1 1 calc R
C13 C 0.7063(5) 0.6390(5) 0.2304(3) 0.0162(11) Uani 1 1 d .
C14 C 0.5883(6) 0.5675(5) 0.1452(3) 0.0244(12) Uani 1 1 d .
H14 H 0.547968 0.470298 0.121355 0.029 Uiso 1 1 calc R
C15 C 0.5418(6) 0.6668(5) 0.1024(3) 0.0254(13) Uani 1 1 d .
H15 H 0.464247 0.647535 0.044922 0.031 Uiso 1 1 calc R
C16 C 0.6299(6) 0.7991(5) 0.1595(3) 0.0212(12) Uani 1 1 d .
H16 H 0.622667 0.884406 0.147225 0.025 Uiso 1 1 calc R
C17 C 0.7310(5) 0.7819(5) 0.2382(3) 0.0194(11) Uani 1 1 d .
H17 H 0.803661 0.854202 0.288162 0.023 Uiso 1 1 calc R
C18 C 0.8430(6) 0.6051(6) -0.0043(4) 0.0359(15) Uani 1 1 d .
H18 H 0.796012 0.510913 -0.036689 0.043 Uiso 1 1 calc R
C19 C 0.8067(6) 0.7179(7) -0.0333(4) 0.0364(15) Uani 1 1 d .
H19 H 0.730778 0.712305 -0.088501 0.044 Uiso 1 1 calc R
C20 C 0.9009(6) 0.8376(6) 0.0325(4) 0.0362(15) Uani 1 1 d .
H20 H 0.900917 0.928446 0.030587 0.043 Uiso 1 1 calc R
C21 C 0.9975(6) 0.8006(6) 0.1033(4) 0.0322(14) Uani 1 1 d .
H21 H 1.074240 0.862309 0.156929 0.039 Uiso 1 1 calc R
C22 C 0.9598(6) 0.6568(6) 0.0802(4) 0.0313(13) Uani 1 1 d .
H22 H 1.005676 0.603854 0.115804 0.038 Uiso 1 1 calc R
C23 C 0.4217(7) 0.0303(6) 0.0729(4) 0.0349(15) Uani 1 1 d .
H23 H 0.367658 0.050847 0.122714 0.042 Uiso 1 1 calc R
C24 C 0.5670(7) 0.1167(6) 0.0731(4) 0.0354(15) Uani 1 1 d .
H24 H 0.614058 0.197528 0.123487 0.042 Uiso 1 1 calc R
C25 C 0.6467(7) 0.0881(6) 0.0009(4) 0.0368(15) Uani 1 1 d .
H25 H 0.747702 0.149136 0.001597 0.044 Uiso 1 1 calc R

loop_
_atom_site_aniso_label
_atom_site_aniso_U_11
_atom_site_aniso_U_22
_atom_site_aniso_U_33
_atom_site_aniso_U_23
_atom_site_aniso_U_13
_atom_site_aniso_U_12
Pd1 0.0191(2) 0.0172(2) 0.0152(2) 0.00538(17) 0.00478(16) 0.00754(17)
Fe1 0.0234(4) 0.0241(4) 0.0142(4) 0.0044(3) 0.0082(3) 0.0059(4)
O1 0.026(2) 0.022(2) 0.0177(19) 0.0057(15) 0.0038(15) 0.0087(17)
O2 0.019(2) 0.023(2) 0.0242(19) 0.0066(16) 0.0064(15) 0.0094(16)
O3 0.024(2) 0.0174(19) 0.0121(17) 0.0068(15) 0.0028(14) 0.0096(16)
O4 0.0201(19) 0.0162(18) 0.0153(18) 0.0067(15) 0.0074(14) 0.0091(15)
O5 0.021(2) 0.023(2) 0.034(2) 0.0119(17) 0.0098(17) 0.0020(17)
N1 0.018(2) 0.017(2) 0.016(2) 0.0070(18) 0.0046(18) 0.0071(19)
N2 0.020(2) 0.011(2) 0.021(2) 0.0082(18) 0.0060(19) 0.0050(19)
C1 0.022(3) 0.028(3) 0.030(3) 0.007(3) 0.001(2) 0.002(3)
C2 0.024(3) 0.025(3) 0.013(3) 0.008(2) 0.007(2) 0.007(3)
C3 0.015(3) 0.025(3) 0.023(3) 0.009(2) 0.005(2) 0.003(2)
C4 0.022(3) 0.028(3) 0.009(2) 0.005(2) 0.009(2) 0.014(2)
C5 0.019(3) 0.024(3) 0.033(3) 0.008(3) 0.003(2) 0.011(2)
C6 0.021(3) 0.019(3) 0.026(3) -0.001(2) 0.001(2) 0.006(2)
C7 0.020(3) 0.022(3) 0.020(3) 0.002(2) 0.004(2) 0.015(3)
C8 0.025(3) 0.010(3) 0.017(3) 0.004(2) 0.006(2) 0.005(2)
C9 0.011(3) 0.015(3) 0.017(3) 0.000(2) -0.001(2) 0.004(2)
C10 0.023(3) 0.022(3) 0.014(3) 0.001(2) 0.003(2) 0.008(2)
C11 0.022(3) 0.021(3) 0.033(3) 0.008(3) 0.000(2) 0.007(2)
C12 0.021(3) 0.017(3) 0.021(3) 0.003(2) 0.012(2) 0.007(2)
C13 0.018(3) 0.020(3) 0.014(3) 0.006(2) 0.011(2) 0.006(2)
C14 0.025(3) 0.024(3) 0.017(3) -0.003(2) 0.012(2) -0.002(2)
C15 0.025(3) 0.039(4) 0.012(3) 0.005(3) 0.000(2) 0.012(3)
C16 0.030(3) 0.027(3) 0.013(3) 0.009(2) 0.010(2) 0.014(3)
C17 0.025(3) 0.019(3) 0.014(3) 0.001(2) 0.005(2) 0.007(2)
C18 0.036(4) 0.040(4) 0.026(3) -0.005(3) 0.021(3) 0.005(3)
C19 0.033(4) 0.063(4) 0.017(3) 0.012(3) 0.012(3) 0.016(3)
C20 0.041(4) 0.043(4) 0.034(3) 0.021(3) 0.022(3) 0.016(3)
C21 0.020(3) 0.046(4) 0.021(3) 0.001(3) 0.008(2) -0.001(3)
C22 0.030(3) 0.041(4) 0.027(3) 0.009(3) 0.015(3) 0.012(3)
C23 0.046(4) 0.054(4) 0.020(3) 0.015(3) 0.013(3) 0.031(3)
C24 0.048(4) 0.045(4) 0.021(3) 0.007(3) 0.004(3) 0.028(3)
C25 0.034(4) 0.056(4) 0.032(3) 0.023(3) 0.009(3) 0.024(3)

loop_
_atom_type_symbol
_atom_type_description
_atom_type_scat_dispersion_real
_atom_type_scat_dispersion_imag
_atom_type_scat_source
C C 0.0033 0.0016 'International Tables Vol C Tables 4.2.6.8 and 6.1.1.4'
H H 0.0000 0.0000 'International Tables Vol C Tables 4.2.6.8 and 6.1.1.4'
Fe Fe 0.3463 0.8444 'International Tables Vol C Tables 4.2.6.8 and 6.1.1.4'
N N 0.0061 0.0033 'International Tables Vol C Tables 4.2.6.8 and 6.1.1.4'
O O 0.0106 0.0060 'International Tables Vol C Tables 4.2.6.8 and 6.1.1.4'
Pd Pd -0.9988 1.0072 'International Tables Vol C Tables 4.2.6.8 and 6.1.1.4'

loop_
_geom_angle_atom_site_label_1
_geom_angle_atom_site_label_2
_geom_angle_atom_site_label_3
_geom_angle
_geom_angle_site_symmetry_1
_geom_angle_site_symmetry_3
O1 Pd1 O3 86.88(13) . .
O1 Pd1 N1 176.91(13) . .
O2 Pd1 O1 93.69(13) . .
O2 Pd1 O3 174.27(12) . .
O2 Pd1 N1 88.66(13) . .
O3 Pd1 N1 90.98(13) . .
C13 Fe1 C15 68.58(18) . .
C13 Fe1 C18 128.5(2) . .
C14 Fe1 C13 40.94(18) . .
C14 Fe1 C15 40.65(19) . .
C14 Fe1 C16 68.5(2) . .
C14 Fe1 C18 109.7(2) . .
C14 Fe1 C21 156.2(2) . .
C14 Fe1 C22 122.1(2) . .
C15 Fe1 C18 120.5(2) . .
C16 Fe1 C13 68.75(18) . .
C16 Fe1 C15 40.49(19) . .
C16 Fe1 C18 153.2(2) . .
C16 Fe1 C21 125.2(2) . .
C16 Fe1 C22 163.6(2) . .
C17 Fe1 C13 40.79(17) . .
C17 Fe1 C14 68.49(19) . .
C17 Fe1 C15 68.18(19) . .
C17 Fe1 C16 40.68(17) . .
C17 Fe1 C18 165.6(2) . .
C17 Fe1 C19 151.9(2) . .
C17 Fe1 C21 108.1(2) . .
C17 Fe1 C22 127.9(2) . .
C19 Fe1 C13 165.3(2) . .
C19 Fe1 C14 126.7(2) . .
C19 Fe1 C15 106.8(2) . .
C19 Fe1 C16 117.4(2) . .
C19 Fe1 C18 40.7(2) . .
C19 Fe1 C21 67.7(2) . .
C19 Fe1 C22 67.9(2) . .
C20 Fe1 C13 154.3(2) . .
C20 Fe1 C14 162.0(2) . .
C20 Fe1 C15 123.9(2) . .
C20 Fe1 C16 105.3(2) . .
C20 Fe1 C17 118.5(2) . .
C20 Fe1 C18 67.8(2) . .
C20 Fe1 C19 39.8(2) . .
C20 Fe1 C21 40.9(2) . .
C20 Fe1 C22 68.2(2) . .
C21 Fe1 C13 121.0(2) . .
C21 Fe1 C15 161.9(2) . .
C21 Fe1 C18 67.4(2) . .
C22 Fe1 C13 110.1(2) . .
C22 Fe1 C15 155.6(2) . .
C22 Fe1 C18 40.0(2) . .
C22 Fe1 C21 40.3(2) . .
C2 O1 Pd1 124.1(3) . .
C4 O2 Pd1 123.6(3) . .
C9 O3 Pd1 117.0(3) . .
C10 N1 Pd1 111.0(3) . .
C10 N1 C12 109.6(3) . .
C11 N1 Pd1 112.4(3) . .
C11 N1 C10 106.7(4) . .
C11 N1 C12 107.1(3) . .
C12 N1 Pd1 109.9(3) . .
C7 N2 H2 120.0 . .
C7 N2 C8 120.0(4) . .
C8 N2 H2 120.0 . .
H1A C1 H1B 109.5 . .
H1A C1 H1C 109.5 . .
H1B C1 H1C 109.5 . .
C2 C1 H1A 109.5 . .
C2 C1 H1B 109.5 . .
C2 C1 H1C 109.5 . .
O1 C2 C1 116.3(4) . .
O1 C2 C3 125.0(5) . .
C3 C2 C1 118.7(4) . .
C2 C3 H3 116.7 . .
C4 C3 C2 126.6(5) . .
C4 C3 H3 116.7 . .
O2 C4 C3 126.7(4) . .
O2 C4 C5 112.6(4) . .
C3 C4 C5 120.7(4) . .
C4 C5 H5A 109.5 . .
C4 C5 H5B 109.5 . .
C4 C5 H5C 109.5 . .
H5A C5 H5B 109.5 . .
H5A C5 H5C 109.5 . .
H5B C5 H5C 109.5 . .
H6A C6 H6B 109.5 . .
H6A C6 H6C 109.5 . .
H6B C6 H6C 109.5 . .
C7 C6 H6A 109.5 . .
C7 C6 H6B 109.5 . .
C7 C6 H6C 109.5 . .
O5 C7 N2 122.2(4) . .
O5 C7 C6 121.9(4) . .
N2 C7 C6 115.8(4) . .
N2 C8 H8A 108.8 . .
N2 C8 H8B 108.8 . .
N2 C8 C9 113.9(4) . .
H8A C8 H8B 107.7 . .
C9 C8 H8A 108.8 . .
C9 C8 H8B 108.8 . .
O3 C9 C8 113.4(4) . .
O4 C9 O3 125.7(4) . .
O4 C9 C8 120.9(4) . .
N1 C10 H10A 109.5 . .
N1 C10 H10B 109.5 . .
N1 C10 H10C 109.5 . .
H10A C10 H10B 109.5 . .
H10A C10 H10C 109.5 . .
H10B C10 H10C 109.5 . .
N1 C11 H11A 109.5 . .
N1 C11 H11B 109.5 . .
N1 C11 H11C 109.5 . .
H11A C11 H11B 109.5 . .
H11A C11 H11C 109.5 . .
H11B C11 H11C 109.5 . .
N1 C12 H12A 108.8 . .
N1 C12 H12B 108.8 . .
H12A C12 H12B 107.7 . .
C13 C12 N1 113.9(4) . .
C13 C12 H12A 108.8 . .
C13 C12 H12B 108.8 . .
C12 C13 Fe1 126.1(3) . .
C14 C13 Fe1 69.4(3) . .
C14 C13 C12 126.1(4) . .
C17 C13 Fe1 69.2(3) . .
C17 C13 C12 126.8(4) . .
C17 C13 C14 107.1(4) . .
Fe1 C14 H14 126.2 . .
C13 C14 Fe1 69.6(3) . .
C13 C14 H14 126.0 . .
C15 C14 Fe1 69.7(3) . .
C15 C14 C13 107.9(4) . .
C15 C14 H14 126.0 . .
Fe1 C15 H15 126.5 . .
C14 C15 Fe1 69.6(3) . .
C14 C15 H15 125.8 . .
C14 C15 C16 108.5(4) . .
C16 C15 Fe1 69.7(3) . .
C16 C15 H15 125.8 . .
Fe1 C16 H16 126.2 . .
C15 C16 Fe1 69.8(3) . .
C15 C16 H16 126.2 . .
C15 C16 C17 107.7(4) . .
C17 C16 Fe1 69.3(3) . .
C17 C16 H16 126.2 . .
Fe1 C17 H17 125.9 . .
C13 C17 Fe1 70.1(2) . .
C13 C17 H17 125.6 . .
C16 C17 Fe1 70.0(3) . .
C16 C17 C13 108.8(4) . .
C16 C17 H17 125.6 . .
Fe1 C18 H18 126.3 . .
C19 C18 Fe1 69.3(3) . .
C19 C18 H18 126.0 . .
C22 C18 Fe1 69.9(3) . .
C22 C18 H18 126.0 . .
C22 C18 C19 108.0(5) . .
Fe1 C19 H19 125.8 . .
C18 C19 Fe1 69.9(3) . .
C18 C19 H19 125.9 . .
C20 C19 Fe1 70.0(3) . .
C20 C19 C18 108.3(5) . .
C20 C19 H19 125.9 . .
Fe1 C20 H20 125.6 . .
C19 C20 Fe1 70.2(3) . .
C19 C20 H20 126.1 . .
C19 C20 C21 107.8(5) . .
C21 C20 Fe1 69.7(3) . .
C21 C20 H20 126.1 . .
Fe1 C21 H21 126.2 . .
C20 C21 Fe1 69.4(3) . .
C20 C21 H21 126.0 . .
C22 C21 Fe1 70.0(3) . .
C22 C21 C20 108.0(5) . .
C22 C21 H21 126.0 . .
Fe1 C22 H22 125.7 . .
C18 C22 Fe1 70.1(3) . .
C18 C22 C21 108.0(5) . .
C18 C22 H22 126.0 . .
C21 C22 Fe1 69.7(3) . .
C21 C22 H22 126.0 . .
C24 C23 H23 120.3 . .
C24 C23 C25 119.4(5) . 2_655
C25 C23 H23 120.3 2_655 .
C23 C24 H24 119.6 . .
C23 C24 C25 120.8(5) . .
C25 C24 H24 119.6 . .
C23 C25 H25 120.1 2_655 .
C24 C25 C23 119.7(5) . 2_655
C24 C25 H25 120.1 . .

loop_
_geom_bond_atom_site_label_1
_geom_bond_atom_site_label_2
_geom_bond_distance
_geom_bond_site_symmetry_2
Pd1 O1 1.996(3) .
Pd1 O2 1.974(3) .
Pd1 O3 2.002(3) .
Pd1 N1 2.078(4) .
Fe1 C13 2.039(4) .
Fe1 C14 2.036(5) .
Fe1 C15 2.038(5) .
Fe1 C16 2.036(5) .
Fe1 C17 2.027(4) .
Fe1 C18 2.040(5) .
Fe1 C19 2.032(5) .
Fe1 C20 2.029(5) .
Fe1 C21 2.034(5) .
Fe1 C22 2.037(5) .
O1 C2 1.277(5) .
O2 C4 1.275(5) .
O3 C9 1.276(5) .
O4 C9 1.230(5) .
O5 C7 1.227(5) .
N1 C10 1.484(6) .
N1 C11 1.473(5) .
N1 C12 1.495(5) .
N2 H2 0.8800 .
N2 C7 1.340(6) .
N2 C8 1.441(5) .
C1 H1A 0.9800 .
C1 H1B 0.9800 .
C1 H1C 0.9800 .
C1 C2 1.479(6) .
C2 C3 1.400(6) .
C3 H3 0.9500 .
C3 C4 1.384(7) .
C4 C5 1.496(6) .
C5 H5A 0.9800 .
C5 H5B 0.9800 .
C5 H5C 0.9800 .
C6 H6A 0.9800 .
C6 H6B 0.9800 .
C6 H6C 0.9800 .
C6 C7 1.496(6) .
C8 H8A 0.9900 .
C8 H8B 0.9900 .
C8 C9 1.515(6) .
C10 H10A 0.9800 .
C10 H10B 0.9800 .
C10 H10C 0.9800 .
C11 H11A 0.9800 .
C11 H11B 0.9800 .
C11 H11C 0.9800 .
C12 H12A 0.9900 .
C12 H12B 0.9900 .
C12 C13 1.485(6) .
C13 C14 1.425(6) .
C13 C17 1.417(6) .
C14 H14 0.9500 .
C14 C15 1.415(7) .
C15 H15 0.9500 .
C15 C16 1.410(7) .
C16 H16 0.9500 .
C16 C17 1.412(6) .
C17 H17 0.9500 .
C18 H18 0.9500 .
C18 C19 1.417(8) .
C18 C22 1.394(7) .
C19 H19 0.9500 .
C19 C20 1.384(8) .
C20 H20 0.9500 .
C20 C21 1.419(7) .
C21 H21 0.9500 .
C21 C22 1.401(7) .
C22 H22 0.9500 .
C23 H23 0.9500 .
C23 C24 1.364(7) .
C23 C25 1.391(8) 2_655
C24 H24 0.9500 .
C24 C25 1.382(7) .
C25 H25 0.9500 .
